data_4513439
loop_
_publ_author_name
'Alcaide, Benito'
'Almendros, Pedro'
'Fern\'andez, Israel'
'Mart\'in-Montero, Ra\'ul'
'Mart\'inez-Pe\~na, Francisco'
'Ruiz, M. Pilar'
'Torres, M. Rosario'

_publ_section_title
;
 Gold-Catalyzed Reactivity Reversal of Indolizidinone-Tethered \b-Amino
 Allenes Controlled by the Stereochemistry
;
_journal_issue 8
_journal_name_full 'ACS Catalysis'
_journal_page_first 4842
_journal_paper_doi 10.1021/acscatal.5b01061
_journal_volume 5
_journal_year 2015
_chemical_absolute_configuration syn
_chemical_formula_sum 'C54 H47 N4 O7'
_chemical_formula_weight 863.96
_chemical_name_systematic
; 
 ? 
;
_space_group_IT_number 19
_symmetry_cell_setting orthorhombic
_symmetry_space_group_name_Hall 'P 2ac 2ab'
_symmetry_space_group_name_H-M 'P 21 21 21'
_atom_sites_solution_hydrogens geom
_atom_sites_solution_primary direct
_atom_sites_solution_secondary difmap
_audit_creation_method SHELXL-97
_cell_angle_alpha 90.00
_cell_angle_beta 90.00
_cell_angle_gamma 90.00
_cell_formula_units_Z 4
_cell_length_a 12.3766(18)
_cell_length_b 16.424(2)
_cell_length_c 28.578(4)
_cell_measurement_reflns_used 2879
_cell_measurement_temperature 296(2)
_cell_measurement_theta_max 17.63
_cell_measurement_theta_min 2.18
_cell_volume 5809.1(14)
_computing_cell_refinement 'Bruker SMART'
_computing_data_collection 'Bruker SMART'
_computing_data_reduction 'Bruker SAINT'
_computing_molecular_graphics 'Bruker SHELXTL'
_computing_publication_material 'Bruker SHELXTL'
_computing_structure_refinement 'SHELXL-97 (Sheldrick, 1997)'
_computing_structure_solution 'SHELXS-97 (Sheldrick, 1990)'
_diffrn_ambient_temperature 296(2)
_diffrn_measured_fraction_theta_full 1.000
_diffrn_measured_fraction_theta_max 1.000
_diffrn_measurement_device_type 'CCD area detector'
_diffrn_measurement_method 'phi and omega scans'
_diffrn_radiation_monochromator graphite
_diffrn_radiation_source 'fine-focus sealed tube'
_diffrn_radiation_type MoK\a
_diffrn_radiation_wavelength 0.71073
_diffrn_reflns_av_R_equivalents 0.1194
_diffrn_reflns_av_sigmaI/netI 0.2502
_diffrn_reflns_limit_h_max 14
_diffrn_reflns_limit_h_min -14
_diffrn_reflns_limit_k_max 18
_diffrn_reflns_limit_k_min -19
_diffrn_reflns_limit_l_max 33
_diffrn_reflns_limit_l_min -31
_diffrn_reflns_number 44355
_diffrn_reflns_theta_full 25.00
_diffrn_reflns_theta_max 25.00
_diffrn_reflns_theta_min 1.43
_exptl_absorpt_coefficient_mu 0.066
_exptl_absorpt_correction_type none
_exptl_crystal_colour yellow
_exptl_crystal_density_diffrn 0.988
_exptl_crystal_density_method 'not measured'
_exptl_crystal_description prismatic
_exptl_crystal_F_000 1820
_exptl_crystal_size_max 0.56
_exptl_crystal_size_mid 0.14
_exptl_crystal_size_min 0.09
_platon_squeeze_details
;
The final refinement show high values of residual non-modelled 
 electronic density.Therefore, the Squeeze program was used to 
 remove its contribution to the overal intensity data.An 
 improvement was observed in all refinement parameters and residual
 when this procedure is applied   
;
_refine_diff_density_max 0.340
_refine_diff_density_min -0.246
_refine_diff_density_rms 0.075
_refine_ls_abs_structure_details 'Flack H D (1983), Acta Cryst. A39, 876-881'
_refine_ls_abs_structure_Flack 1(2)
_refine_ls_extinction_method none
_refine_ls_goodness_of_fit_ref 0.997
_refine_ls_hydrogen_treatment constr
_refine_ls_matrix_type full
_refine_ls_number_parameters 520
_refine_ls_number_reflns 10220
_refine_ls_number_restraints 0
_refine_ls_restrained_S_all 0.997
_refine_ls_R_factor_all 0.1916
_refine_ls_R_factor_gt 0.0820
_refine_ls_shift/su_max 0.000
_refine_ls_shift/su_mean 0.000
_refine_ls_structure_factor_coef Fsqd
_refine_ls_weighting_details 'calc w=1/[\s^2^(Fo^2^)+(0.0440P)^2^+0.0000P] where P=(Fo^2^+2Fc^2^)/3'
_refine_ls_weighting_scheme calc
_refine_ls_wR_factor_gt 0.1624
_refine_ls_wR_factor_ref 0.1748
_reflns_number_gt 3055
_reflns_number_total 10220
_reflns_threshold_expression >2sigma(I)
_cod_data_source_file cs5b01061_si_003.cif
_cod_data_source_block C54H47N4O7
_cod_depositor_comments
;
The following automatic conversions were performed:

'_symmetry_cell_setting' value 'Orthorhombic' changed to
'orthorhombic' according to
/usr/data/users/saulius/crontab/automatic-downloads/rss-feeds/ACS/lib/dictionaries/cif_core.dic
dictionary named 'cif_core.dic' version 2.4.2 from 2011-04-26.

Automatic conversion script
Id: cif_fix_values 3271 2015-04-21 07:52:19Z andrius 

 Adding full bibliography for 4513439--4513440.cif.
;
_cod_original_cell_volume 5809.2(15)
_cod_original_sg_symbol_H-M P2(1)2(1)2(1)
_cod_database_code 4513439

loop_
_symmetry_equiv_pos_as_xyz
'x, y, z'
'-x+1/2, -y, z+1/2'
'-x, y+1/2, -z+1/2'
'x+1/2, -y+1/2, -z'

loop_
_atom_site_label
_atom_site_type_symbol
_atom_site_fract_x
_atom_site_fract_y
_atom_site_fract_z
_atom_site_U_iso_or_equiv
_atom_site_adp_type
_atom_site_occupancy
_atom_site_symmetry_multiplicity
_atom_site_calc_flag
_atom_site_refinement_flags
C1 C 0.0542(7) 0.7224(5) 0.9939(3) 0.061(2) Uani 1 1 d .
C2 C 0.2113(5) 0.8006(4) 0.9836(2) 0.044(2) Uani 1 1 d .
H2 H 0.2795 0.7754 0.9740 0.053 Uiso 1 1 calc R
C3 C 0.2343(5) 0.8837(4) 1.0076(2) 0.0393(18) Uani 1 1 d .
H3 H 0.3116 0.8921 1.0131 0.047 Uiso 1 1 calc R
C4 C 0.1880(5) 0.9457(4) 0.9708(2) 0.0400(19) Uani 1 1 d .
C5 C 0.1710(5) 1.0293(4) 0.9835(2) 0.047(2) Uani 1 1 d .
H5 H 0.1068 1.0507 0.9951 0.057 Uiso 1 1 calc R
C6 C 0.2710(6) 1.0759(4) 0.9752(3) 0.0509(14) Uani 1 1 d .
C7 C 0.4580(5) 1.0179(4) 0.9897(2) 0.0377(18) Uani 1 1 d .
H7 H 0.4665 0.9609 0.9992 0.045 Uiso 1 1 calc R
C8 C 0.5549(5) 1.0681(4) 0.9980(2) 0.0410(19) Uani 1 1 d .
H8 H 0.5527 1.0930 1.0292 0.049 Uiso 1 1 calc R
C9 C 0.5624(6) 1.1313(6) 0.9611(3) 0.061(2) Uani 1 1 d .
C10 C 0.4386(5) 1.0296(4) 0.9359(2) 0.0432(19) Uani 1 1 d .
H10 H 0.4699 0.9849 0.9177 0.052 Uiso 1 1 calc R
C11 C 0.3143(5) 1.0340(4) 0.9299(2) 0.0395(19) Uani 1 1 d .
C12 C 0.2557(5) 1.1682(3) 0.9720(2) 0.0509(14) Uani 1 1 d .
H12A H 0.3250 1.1942 0.9699 0.076 Uiso 1 1 calc R
H12B H 0.2184 1.1872 0.9993 0.076 Uiso 1 1 calc R
H12C H 0.2140 1.1810 0.9446 0.076 Uiso 1 1 calc R
C13 C 0.1402(5) 0.8157(4) 0.9406(2) 0.0456(19) Uani 1 1 d .
H13 H 0.1802 0.8127 0.9111 0.055 Uiso 1 1 calc R
C14 C 0.0515(6) 0.7540(4) 0.9439(3) 0.055(2) Uani 1 1 d .
H14 H -0.0190 0.7774 0.9359 0.066 Uiso 1 1 calc R
C15 C 0.1730(3) 0.7371(4) 1.05919(16) 0.043(2) Uani 1 1 d G
C16 C 0.1828(4) 0.6640(3) 1.0834(2) 0.082(3) Uani 1 1 d G
H16 H 0.1717 0.6149 1.0679 0.098 Uiso 1 1 calc R
C17 C 0.2093(4) 0.6643(4) 1.1306(2) 0.086(3) Uani 1 1 d G
H17 H 0.2159 0.6154 1.1468 0.104 Uiso 1 1 calc R
C18 C 0.2260(4) 0.7377(5) 1.15371(15) 0.100(4) Uani 1 1 d G
H18 H 0.2438 0.7380 1.1853 0.120 Uiso 1 1 calc R
C19 C 0.2162(4) 0.8108(4) 1.1295(2) 0.105(4) Uani 1 1 d G
H19 H 0.2274 0.8599 1.1450 0.126 Uiso 1 1 calc R
C20 C 0.1897(4) 0.8105(3) 1.0823(2) 0.051(2) Uani 1 1 d G
C21 C 0.1704(5) 0.8858(4) 1.0524(2) 0.046(2) Uani 1 1 d .
H21A H 0.0940 0.8898 1.0450 0.055 Uiso 1 1 calc R
H21B H 0.1903 0.9339 1.0701 0.055 Uiso 1 1 calc R
C22 C 0.4604(4) 1.1506(3) 0.88503(14) 0.054(2) Uani 1 1 d G
C23 C 0.5280(3) 1.2100(3) 0.8664(2) 0.085(3) Uani 1 1 d G
H23 H 0.5935 1.2218 0.8808 0.102 Uiso 1 1 calc R
C24 C 0.4976(5) 1.2517(3) 0.8262(2) 0.092(3) Uani 1 1 d G
H24 H 0.5428 1.2914 0.8137 0.111 Uiso 1 1 calc R
C25 C 0.3997(5) 1.2341(3) 0.80460(16) 0.091(3) Uani 1 1 d G
H25 H 0.3794 1.2620 0.7777 0.109 Uiso 1 1 calc R
C26 C 0.3322(4) 1.1748(3) 0.82323(19) 0.074(3) Uani 1 1 d G
H26 H 0.2667 1.1630 0.8088 0.089 Uiso 1 1 calc R
C27 C 0.3625(4) 1.1330(3) 0.86345(19) 0.052(2) Uani 1 1 d G
C28 C 0.2849(5) 1.0691(4) 0.8818(2) 0.057(2) Uani 1 1 d .
H28A H 0.2816 1.0248 0.8594 0.069 Uiso 1 1 calc R
H28B H 0.2133 1.0930 0.8837 0.069 Uiso 1 1 calc R
C29 C 0.0755(5) 0.6871(4) 0.86768(17) 0.066(2) Uani 1 1 d G
C30 C 0.0123(4) 0.7426(3) 0.8432(3) 0.074(3) Uani 1 1 d G
H30 H -0.0281 0.7812 0.8593 0.089 Uiso 1 1 calc R
C31 C 0.0095(5) 0.7403(4) 0.7946(3) 0.145(5) Uani 1 1 d G
H31 H -0.0328 0.7774 0.7782 0.174 Uiso 1 1 calc R
C32 C 0.0698(7) 0.6826(6) 0.77047(18) 0.148(5) Uani 1 1 d G
H32 H 0.0679 0.6811 0.7380 0.178 Uiso 1 1 calc R
C33 C 0.1330(5) 0.6271(4) 0.7950(3) 0.133(4) Uani 1 1 d G
H33 H 0.1734 0.5885 0.7788 0.160 Uiso 1 1 calc R
C34 C 0.1359(4) 0.6294(3) 0.8436(3) 0.094(3) Uani 1 1 d G
H34 H 0.1782 0.5923 0.8600 0.112 Uiso 1 1 calc R
C35 C 0.0312(5) 0.9405(4) 0.9172(3) 0.0380(19) Uani 1 1 d .
C36 C 0.0534(6) 0.9439(5) 0.8704(3) 0.071(3) Uani 1 1 d .
H36 H 0.1165 0.9201 0.8591 0.085 Uiso 1 1 calc R
C37 C -0.0187(6) 0.9834(5) 0.8384(3) 0.076(3) Uani 1 1 d .
H37 H -0.0033 0.9862 0.8066 0.091 Uiso 1 1 calc R
C38 C -0.1070(8) 1.0152(5) 0.8556(3) 0.066(3) Uani 1 1 d .
C39 C -0.1326(6) 1.0167(5) 0.9003(3) 0.067(2) Uani 1 1 d .
H39 H -0.1926 1.0458 0.9106 0.080 Uiso 1 1 calc R
C40 C -0.0677(5) 0.9735(4) 0.9325(3) 0.052(2) Uani 1 1 d .
H40 H -0.0899 0.9670 0.9634 0.063 Uiso 1 1 calc R
C41 C -0.2667(6) 1.0952(5) 0.8379(3) 0.1065(18) Uani 1 1 d .
H41A H -0.2490 1.1276 0.8647 0.160 Uiso 1 1 calc R
H41B H -0.3208 1.0559 0.8462 0.160 Uiso 1 1 calc R
H41C H -0.2939 1.1297 0.8134 0.160 Uiso 1 1 calc R
C42 C 0.7345(3) 1.0258(4) 1.02402(15) 0.046(2) Uani 1 1 d G
C43 C 0.7817(5) 1.1007(3) 1.0339(2) 0.086(3) Uani 1 1 d G
H43 H 0.7526 1.1481 1.0215 0.103 Uiso 1 1 calc R
C44 C 0.8725(5) 1.1045(4) 1.0625(2) 0.099(3) Uani 1 1 d G
H44 H 0.9041 1.1546 1.0691 0.118 Uiso 1 1 calc R
C45 C 0.9161(4) 1.0336(5) 1.08112(17) 0.106(4) Uani 1 1 d G
H45 H 0.9768 1.0362 1.1002 0.128 Uiso 1 1 calc R
C46 C 0.8688(5) 0.9588(4) 1.0712(2) 0.118(4) Uani 1 1 d G
H46 H 0.8979 0.9113 1.0837 0.142 Uiso 1 1 calc R
C47 C 0.7780(5) 0.9549(3) 1.0427(2) 0.059(2) Uani 1 1 d G
H47 H 0.7464 0.9048 1.0360 0.071 Uiso 1 1 calc R
C48 C 0.3431(6) 1.0533(4) 1.0576(3) 0.049(2) Uani 1 1 d .
C49 C 0.2680(6) 1.1025(4) 1.0800(3) 0.060(2) Uani 1 1 d .
H49 H 0.2283 1.1404 1.0630 0.072 Uiso 1 1 calc R
C50 C 0.2522(7) 1.0946(6) 1.1289(3) 0.083(3) Uani 1 1 d .
H50 H 0.1968 1.1232 1.1435 0.100 Uiso 1 1 calc R
C51 C 0.3163(8) 1.0465(6) 1.1539(4) 0.089(3) Uani 1 1 d .
C52 C 0.3952(6) 0.9970(5) 1.1336(3) 0.069(2) Uani 1 1 d .
H52 H 0.4371 0.9618 1.1515 0.083 Uiso 1 1 calc R
C53 C 0.4084(6) 1.0029(5) 1.0844(3) 0.058(2) Uani 1 1 d .
H53 H 0.4620 0.9724 1.0698 0.069 Uiso 1 1 calc R
C54 C 0.3457(8) 0.9861(7) 1.2296(3) 0.136(2) Uani 1 1 d .
H54A H 0.4212 0.9993 1.2304 0.204 Uiso 1 1 calc R
H54B H 0.3362 0.9330 1.2162 0.204 Uiso 1 1 calc R
H54C H 0.3171 0.9866 1.2608 0.204 Uiso 1 1 calc R
N1 N 0.1487(5) 0.7433(3) 1.0119(2) 0.0483(16) Uani 1 1 d .
N2 N 0.3602(4) 1.0587(3) 1.0103(2) 0.0441(15) Uani 1 1 d .
N3 N 0.4932(5) 1.1055(4) 0.9271(2) 0.0498(17) Uani 1 1 d .
N4 N 0.0998(4) 0.9003(3) 0.95158(18) 0.0397(15) Uani 1 1 d .
O1 O -0.0216(4) 0.6854(3) 1.0155(2) 0.0804(19) Uani 1 1 d .
O2 O 0.0765(4) 0.6811(3) 0.91519(18) 0.0617(15) Uani 1 1 d .
O3 O 0.2768(4) 0.9501(3) 0.93412(16) 0.0585(14) Uani 1 1 d .
O4 O 0.6488(3) 1.0127(3) 0.99351(14) 0.0491(13) Uani 1 1 d .
O5 O 0.6136(4) 1.1949(3) 0.9585(2) 0.083(2) Uani 1 1 d .
O6 O 0.2913(6) 1.0433(5) 1.2025(2) 0.136(2) Uani 1 1 d .
O7 O -0.1701(4) 1.0531(4) 0.8214(2) 0.1065(18) Uani 1 1 d .

loop_
_atom_site_aniso_label
_atom_site_aniso_U_11
_atom_site_aniso_U_22
_atom_site_aniso_U_33
_atom_site_aniso_U_23
_atom_site_aniso_U_13
_atom_site_aniso_U_12
C1 0.050(6) 0.052(6) 0.080(8) -0.008(5) -0.014(6) 0.006(5)
C2 0.030(4) 0.055(5) 0.046(5) 0.002(4) -0.004(4) 0.003(4)
C3 0.042(4) 0.038(4) 0.038(4) -0.012(4) 0.004(4) 0.000(4)
C4 0.029(4) 0.055(5) 0.036(5) 0.003(4) 0.012(4) -0.013(4)
C5 0.021(4) 0.028(4) 0.093(6) -0.018(4) 0.017(4) 0.001(4)
C6 0.054(3) 0.021(3) 0.077(4) -0.003(3) -0.006(3) 0.000(3)
C7 0.047(4) 0.025(4) 0.042(5) -0.005(4) -0.012(4) -0.012(4)
C8 0.034(4) 0.039(4) 0.050(5) -0.006(4) 0.005(4) 0.024(4)
C9 0.041(6) 0.084(7) 0.058(6) -0.002(6) -0.015(5) 0.003(5)
C10 0.042(5) 0.021(4) 0.067(6) -0.008(4) 0.012(4) -0.005(4)
C11 0.055(5) 0.017(4) 0.047(5) -0.015(4) -0.004(4) -0.004(4)
C12 0.054(3) 0.021(3) 0.077(4) -0.003(3) -0.006(3) 0.000(3)
C13 0.040(5) 0.050(5) 0.046(5) -0.009(4) 0.004(4) 0.009(4)
C14 0.047(5) 0.047(5) 0.070(6) -0.015(5) 0.003(5) -0.010(5)
C15 0.036(4) 0.037(5) 0.056(6) 0.007(5) 0.009(4) -0.012(4)
C16 0.105(7) 0.061(7) 0.080(7) 0.004(6) -0.023(6) 0.002(5)
C17 0.088(7) 0.088(8) 0.082(8) -0.003(6) -0.010(6) 0.001(6)
C18 0.075(7) 0.093(8) 0.133(10) 0.060(8) 0.019(6) 0.011(7)
C19 0.138(9) 0.141(10) 0.036(6) 0.000(6) 0.007(6) -0.060(8)
C20 0.026(4) 0.062(6) 0.065(6) -0.006(5) 0.006(4) 0.009(4)
C21 0.043(5) 0.031(4) 0.064(5) -0.011(4) -0.012(4) -0.006(4)
C22 0.061(6) 0.050(5) 0.050(6) -0.003(4) 0.029(5) 0.013(5)
C23 0.086(7) 0.049(6) 0.119(8) 0.019(5) 0.042(6) -0.026(5)
C24 0.092(7) 0.110(8) 0.075(7) 0.046(6) -0.009(6) -0.013(6)
C25 0.062(6) 0.107(8) 0.104(7) 0.066(6) -0.030(6) -0.002(6)
C26 0.092(7) 0.068(6) 0.062(6) 0.036(5) -0.029(5) -0.014(5)
C27 0.048(5) 0.059(6) 0.049(5) -0.003(5) -0.003(4) -0.008(5)
C28 0.065(5) 0.067(6) 0.040(5) 0.004(4) -0.021(4) 0.014(5)
C29 0.058(6) 0.090(8) 0.051(6) -0.026(6) -0.006(5) 0.000(5)
C30 0.083(6) 0.064(6) 0.076(8) -0.012(6) -0.024(6) 0.021(5)
C31 0.225(13) 0.151(11) 0.061(8) -0.052(8) -0.029(9) 0.012(10)
C32 0.201(14) 0.149(12) 0.095(9) -0.040(9) -0.038(10) 0.000(10)
C33 0.161(11) 0.178(12) 0.061(7) -0.039(8) 0.007(8) 0.053(9)
C34 0.095(7) 0.087(8) 0.100(8) -0.025(6) -0.020(7) 0.027(6)
C35 0.032(5) 0.045(5) 0.036(5) -0.004(4) 0.007(4) 0.002(4)
C36 0.043(5) 0.071(6) 0.098(7) -0.020(6) -0.018(6) 0.005(5)
C37 0.045(5) 0.119(8) 0.064(6) 0.011(6) -0.002(5) 0.018(5)
C38 0.086(7) 0.075(6) 0.037(6) 0.004(5) 0.006(6) 0.006(6)
C39 0.051(5) 0.072(6) 0.077(6) 0.001(5) -0.005(5) 0.029(5)
C40 0.037(5) 0.064(5) 0.056(5) 0.006(5) 0.003(4) 0.013(4)
C41 0.076(4) 0.157(5) 0.086(4) 0.015(4) -0.010(3) 0.063(3)
C42 0.044(5) 0.059(5) 0.036(5) 0.006(4) 0.021(4) 0.000(5)
C43 0.089(7) 0.063(6) 0.107(7) -0.024(6) -0.057(6) -0.002(6)
C44 0.062(7) 0.106(9) 0.129(9) -0.027(7) -0.010(6) -0.015(6)
C45 0.061(6) 0.125(9) 0.133(9) -0.013(8) -0.029(6) 0.025(7)
C46 0.043(6) 0.202(13) 0.110(8) 0.056(8) -0.015(6) -0.028(7)
C47 0.034(5) 0.063(6) 0.079(6) 0.018(5) 0.001(5) -0.001(4)
C48 0.048(5) 0.047(5) 0.051(6) 0.007(5) -0.002(5) 0.012(4)
C49 0.066(6) 0.054(5) 0.061(6) -0.012(5) 0.004(5) -0.005(5)
C50 0.095(8) 0.101(8) 0.054(7) -0.026(6) 0.024(6) -0.028(7)
C51 0.087(8) 0.109(9) 0.070(8) 0.011(7) -0.009(7) 0.032(6)
C52 0.074(6) 0.070(7) 0.063(6) 0.013(5) 0.007(5) 0.002(5)
C53 0.049(5) 0.087(7) 0.037(5) -0.003(5) 0.010(4) 0.015(5)
C54 0.156(6) 0.214(8) 0.040(4) 0.013(4) 0.005(4) 0.025(5)
N1 0.023(3) 0.050(4) 0.071(5) -0.002(4) -0.006(4) -0.013(3)
N2 0.044(4) 0.043(4) 0.045(4) -0.010(3) 0.001(4) 0.020(3)
N3 0.059(4) 0.045(4) 0.046(4) 0.010(4) 0.015(4) 0.011(4)
N4 0.041(4) 0.030(4) 0.048(4) 0.000(3) 0.006(3) -0.002(3)
O1 0.065(4) 0.055(4) 0.121(5) 0.015(4) -0.009(4) -0.028(3)
O2 0.065(4) 0.037(3) 0.083(4) -0.024(3) 0.002(3) 0.006(3)
O3 0.050(3) 0.052(3) 0.073(4) -0.008(3) 0.009(3) 0.003(3)
O4 0.030(3) 0.061(3) 0.056(3) -0.018(3) -0.003(3) 0.009(3)
O5 0.088(5) 0.062(4) 0.098(5) 0.007(4) -0.022(4) -0.029(4)
O6 0.156(6) 0.214(8) 0.040(4) 0.013(4) 0.005(4) 0.025(5)
O7 0.076(4) 0.157(5) 0.086(4) 0.015(4) -0.010(3) 0.063(3)

loop_
_atom_type_symbol
_atom_type_description
_atom_type_scat_dispersion_real
_atom_type_scat_dispersion_imag
_atom_type_scat_source
C C 0.0033 0.0016 'International Tables Vol C Tables 4.2.6.8 and 6.1.1.4'
H H 0.0000 0.0000 'International Tables Vol C Tables 4.2.6.8 and 6.1.1.4'
N N 0.0061 0.0033 'International Tables Vol C Tables 4.2.6.8 and 6.1.1.4'
O O 0.0106 0.0060 'International Tables Vol C Tables 4.2.6.8 and 6.1.1.4'

loop_
_geom_angle_atom_site_label_1
_geom_angle_atom_site_label_2
_geom_angle_atom_site_label_3
_geom_angle
O1 C1 N1 125.8(8)
O1 C1 C14 126.9(7)
N1 C1 C14 107.2(8)
N1 C2 C13 104.1(5)
N1 C2 C3 114.6(5)
C13 C2 C3 108.5(5)
N1 C2 H2 109.8
C13 C2 H2 109.8
C3 C2 H2 109.8
C21 C3 C2 107.5(5)
C21 C3 C4 111.2(5)
C2 C3 C4 101.9(5)
C21 C3 H3 111.9
C2 C3 H3 111.9
C4 C3 H3 111.9
N4 C4 C5 118.9(6)
N4 C4 O3 108.1(5)
C5 C4 O3 103.5(5)
N4 C4 C3 101.4(5)
C5 C4 C3 120.3(6)
O3 C4 C3 103.2(5)
C4 C5 C6 109.5(5)
C4 C5 H5 125.3
C6 C5 H5 125.3
C5 C6 N2 114.0(6)
C5 C6 C12 114.8(6)
N2 C6 C12 108.3(5)
C5 C6 C11 101.1(5)
N2 C6 C11 102.5(5)
C12 C6 C11 115.5(6)
C8 C7 N2 110.0(5)
C8 C7 C10 102.3(5)
N2 C7 C10 101.9(5)
C8 C7 H7 113.8
N2 C7 H7 113.8
C10 C7 H7 113.8
C7 C8 O4 106.3(5)
C7 C8 C9 109.2(6)
O4 C8 C9 108.6(5)
C7 C8 H8 110.9
O4 C8 H8 110.9
C9 C8 H8 110.9
O5 C9 N3 123.2(8)
O5 C9 C8 132.4(8)
N3 C9 C8 104.5(7)
N3 C10 C11 114.0(6)
N3 C10 C7 101.8(5)
C11 C10 C7 105.5(5)
N3 C10 H10 111.7
C11 C10 H10 111.7
C7 C10 H10 111.7
O3 C11 C28 110.7(5)
O3 C11 C10 105.3(5)
C28 C11 C10 110.6(6)
O3 C11 C6 103.9(5)
C28 C11 C6 119.7(5)
C10 C11 C6 105.7(5)
C6 C12 H12A 109.5
C6 C12 H12B 109.5
H12A C12 H12B 109.5
C6 C12 H12C 109.5
H12A C12 H12C 109.5
H12B C12 H12C 109.5
C14 C13 N4 111.5(5)
C14 C13 C2 105.2(6)
N4 C13 C2 99.9(5)
C14 C13 H13 113.1
N4 C13 H13 113.1
C2 C13 H13 113.1
O2 C14 C13 111.0(6)
O2 C14 C1 103.9(6)
C13 C14 C1 105.9(6)
O2 C14 H14 111.9
C13 C14 H14 111.9
C1 C14 H14 111.9
N1 C15 C16 124.5(5)
N1 C15 C20 115.5(5)
C16 C15 C20 120.0
C15 C16 C17 120.0
C15 C16 H16 120.0
C17 C16 H16 120.0
C18 C17 C16 120.0
C18 C17 H17 120.0
C16 C17 H17 120.0
C19 C18 C17 120.0
C19 C18 H18 120.0
C17 C18 H18 120.0
C18 C19 C20 120.0
C18 C19 H19 120.0
C20 C19 H19 120.0
C19 C20 C15 120.0
C19 C20 C21 125.4(5)
C15 C20 C21 114.5(5)
C3 C21 C20 112.1(5)
C3 C21 H21A 109.2
C20 C21 H21A 109.2
C3 C21 H21B 109.2
C20 C21 H21B 109.2
H21A C21 H21B 107.9
C23 C22 C27 120.0
C23 C22 N3 120.1(5)
C27 C22 N3 119.9(5)
C24 C23 C22 120.0
C24 C23 H23 120.0
C22 C23 H23 120.0
C23 C24 C25 120.0
C23 C24 H24 120.0
C25 C24 H24 120.0
C26 C25 C24 120.0
C26 C25 H25 120.0
C24 C25 H25 120.0
C25 C26 C27 120.0
C25 C26 H26 120.0
C27 C26 H26 120.0
C26 C27 C22 120.0
C26 C27 C28 117.1(5)
C22 C27 C28 122.9(5)
C27 C28 C11 114.8(5)
C27 C28 H28A 108.6
C11 C28 H28A 108.6
C27 C28 H28B 108.6
C11 C28 H28B 108.6
H28A C28 H28B 107.5
O2 C29 C30 123.7(6)
O2 C29 C34 116.1(6)
C30 C29 C34 120.0
C31 C30 C29 120.0
C31 C30 H30 120.0
C29 C30 H30 120.0
C30 C31 C32 120.0
C30 C31 H31 120.0
C32 C31 H31 120.0
C31 C32 C33 120.0
C31 C32 H32 120.0
C33 C32 H32 120.0
C34 C33 C32 120.0
C34 C33 H33 120.0
C32 C33 H33 120.0
C33 C34 C29 120.0
C33 C34 H34 120.0
C29 C34 H34 120.0
C36 C35 C40 117.6(7)
C36 C35 N4 124.1(6)
C40 C35 N4 118.2(6)
C35 C36 C37 121.2(7)
C35 C36 H36 119.4
C37 C36 H36 119.4
C38 C37 C36 117.5(8)
C38 C37 H37 121.3
C36 C37 H37 121.3
C37 C38 C39 125.0(9)
C37 C38 O7 112.4(7)
C39 C38 O7 122.4(9)
C38 C39 C40 119.0(8)
C38 C39 H39 120.5
C40 C39 H39 120.5
C35 C40 C39 119.1(7)
C35 C40 H40 120.4
C39 C40 H40 120.4
O7 C41 H41A 109.5
O7 C41 H41B 109.5
H41A C41 H41B 109.5
O7 C41 H41C 109.5
H41A C41 H41C 109.5
H41B C41 H41C 109.5
C43 C42 C47 120.0
C43 C42 O4 125.9(5)
C47 C42 O4 114.0(5)
C44 C43 C42 120.0
C44 C43 H43 120.0
C42 C43 H43 120.0
C43 C44 C45 120.0
C43 C44 H44 120.0
C45 C44 H44 120.0
C46 C45 C44 120.0
C46 C45 H45 120.0
C44 C45 H45 120.0
C45 C46 C47 120.0
C45 C46 H46 120.0
C47 C46 H46 120.0
C46 C47 C42 120.0
C46 C47 H47 120.0
C42 C47 H47 120.0
N2 C48 C53 119.5(7)
N2 C48 C49 121.4(7)
C53 C48 C49 118.9(7)
C48 C49 C50 119.6(8)
C48 C49 H49 120.2
C50 C49 H49 120.2
C51 C50 C49 120.2(9)
C51 C50 H50 119.9
C49 C50 H50 119.9
C50 C51 C52 122.7(9)
C50 C51 O6 114.7(9)
C52 C51 O6 122.3(9)
C51 C52 C53 116.9(8)
C51 C52 H52 121.6
C53 C52 H52 121.6
C48 C53 C52 121.4(7)
C48 C53 H53 119.3
C52 C53 H53 119.3
O6 C54 H54A 109.5
O6 C54 H54B 109.5
H54A C54 H54B 109.5
O6 C54 H54C 109.5
H54A C54 H54C 109.5
H54B C54 H54C 109.5
C1 N1 C15 123.4(7)
C1 N1 C2 114.8(7)
C15 N1 C2 118.1(5)
C48 N2 C7 118.8(6)
C48 N2 C6 123.5(6)
C7 N2 C6 114.1(5)
C9 N3 C10 116.1(7)
C9 N3 C22 126.9(6)
C10 N3 C22 116.7(6)
C4 N4 C35 117.8(5)
C4 N4 C13 107.9(5)
C35 N4 C13 118.1(5)
C29 O2 C14 119.5(6)
C11 O3 C4 109.4(5)
C42 O4 C8 116.7(4)
C54 O6 C51 117.6(8)
C38 O7 C41 116.3(6)

loop_
_geom_bond_atom_site_label_1
_geom_bond_atom_site_label_2
_geom_bond_distance
C1 O1 1.277(9)
C1 N1 1.324(8)
C1 C14 1.521(9)
C2 N1 1.464(7)
C2 C13 1.532(8)
C2 C3 1.553(7)
C2 H2 0.9800
C3 C21 1.504(7)
C3 C4 1.572(7)
C3 H3 0.9800
C4 N4 1.432(7)
C4 C5 1.435(8)
C4 O3 1.521(7)
C5 C6 1.475(8)
C5 H5 0.9300
C6 N2 1.520(8)
C6 C12 1.530(7)
C6 C11 1.560(8)
C7 C8 1.474(7)
C7 N2 1.504(7)
C7 C10 1.568(8)
C7 H7 0.9800
C8 O4 1.483(6)
C8 C9 1.482(9)
C8 H8 0.9800
C9 O5 1.225(9)
C9 N3 1.362(8)
C10 N3 1.441(7)
C10 C11 1.549(8)
C10 H10 0.9800
C11 O3 1.459(6)
C11 C28 1.536(8)
C12 H12A 0.9600
C12 H12B 0.9600
C12 H12C 0.9600
C13 C14 1.496(8)
C13 N4 1.510(7)
C13 H13 0.9800
C14 O2 1.484(7)
C14 H14 0.9800
C15 N1 1.387(6)
C15 C16 1.3900
C15 C20 1.3900
C16 C17 1.3900
C16 H16 0.9300
C17 C18 1.3900
C17 H17 0.9300
C18 C19 1.3900
C18 H18 0.9300
C19 C20 1.3900
C19 H19 0.9300
C20 C21 1.523(7)
C21 H21A 0.9700
C21 H21B 0.9700
C22 C23 1.3900
C22 C27 1.3900
C22 N3 1.470(6)
C23 C24 1.3900
C23 H23 0.9300
C24 C25 1.3900
C24 H24 0.9300
C25 C26 1.3900
C25 H25 0.9300
C26 C27 1.3900
C26 H26 0.9300
C27 C28 1.517(7)
C28 H28A 0.9700
C28 H28B 0.9700
C29 O2 1.361(6)
C29 C30 1.3900
C29 C34 1.3900
C30 C31 1.3900
C30 H30 0.9300
C31 C32 1.3900
C31 H31 0.9300
C32 C33 1.3900
C32 H32 0.9300
C33 C34 1.3900
C33 H33 0.9300
C34 H34 0.9300
C35 C36 1.367(8)
C35 C40 1.408(8)
C35 N4 1.456(7)
C36 C37 1.434(9)
C36 H36 0.9300
C37 C38 1.308(9)
C37 H37 0.9300
C38 C39 1.317(8)
C38 O7 1.397(8)
C39 C40 1.412(8)
C39 H39 0.9300
C40 H40 0.9300
C41 O7 1.459(7)
C41 H41A 0.9600
C41 H41B 0.9600
C41 H41C 0.9600
C42 C43 1.3900
C42 C47 1.3900
C42 O4 1.390(5)
C43 C44 1.3900
C43 H43 0.9300
C44 C45 1.3900
C44 H44 0.9300
C45 C46 1.3900
C45 H45 0.9300
C46 C47 1.3900
C46 H46 0.9300
C47 H47 0.9300
C48 N2 1.370(7)
C48 C53 1.388(8)
C48 C49 1.388(8)
C49 C50 1.417(9)
C49 H49 0.9300
C50 C51 1.329(10)
C50 H50 0.9300
C51 C52 1.397(10)
C51 O6 1.423(10)
C52 C53 1.420(8)
C52 H52 0.9300
C53 H53 0.9300
C54 O6 1.391(9)
C54 H54A 0.9600
C54 H54B 0.9600
C54 H54C 0.9600

loop_
_geom_torsion_atom_site_label_1
_geom_torsion_atom_site_label_2
_geom_torsion_atom_site_label_3
_geom_torsion_atom_site_label_4
_geom_torsion
N1 C2 C3 C21 -7.8(7)
C13 C2 C3 C21 108.0(6)
N1 C2 C3 C4 -124.8(5)
C13 C2 C3 C4 -9.0(6)
C21 C3 C4 N4 -81.6(6)
C2 C3 C4 N4 32.7(6)
C21 C3 C4 C5 51.9(8)
C2 C3 C4 C5 166.2(6)
C21 C3 C4 O3 166.5(5)
C2 C3 C4 O3 -79.2(6)
N4 C4 C5 C6 -146.4(6)
O3 C4 C5 C6 -26.5(7)
C3 C4 C5 C6 87.9(7)
C4 C5 C6 N2 -72.9(7)
C4 C5 C6 C12 161.3(6)
C4 C5 C6 C11 36.3(7)
N2 C7 C8 O4 159.2(5)
C10 C7 C8 O4 -93.1(6)
N2 C7 C8 C9 -83.8(7)
C10 C7 C8 C9 23.9(7)
C7 C8 C9 O5 162.8(9)
O4 C8 C9 O5 -81.7(11)
C7 C8 C9 N3 -15.4(8)
O4 C8 C9 N3 100.1(6)
C8 C7 C10 N3 -22.7(6)
N2 C7 C10 N3 91.1(5)
C8 C7 C10 C11 -142.0(5)
N2 C7 C10 C11 -28.2(6)
N3 C10 C11 O3 172.7(5)
C7 C10 C11 O3 -76.5(6)
N3 C10 C11 C28 53.1(7)
C7 C10 C11 C28 164.0(5)
N3 C10 C11 C6 -77.8(7)
C7 C10 C11 C6 33.1(6)
C5 C6 C11 O3 -30.9(6)
N2 C6 C11 O3 86.9(6)
C12 C6 C11 O3 -155.5(5)
C5 C6 C11 C28 93.0(7)
N2 C6 C11 C28 -149.1(6)
C12 C6 C11 C28 -31.5(9)
C5 C6 C11 C10 -141.5(5)
N2 C6 C11 C10 -23.6(6)
C12 C6 C11 C10 93.9(7)
N1 C2 C13 C14 -9.9(7)
C3 C2 C13 C14 -132.4(6)
N1 C2 C13 N4 105.8(5)
C3 C2 C13 N4 -16.7(6)
N4 C13 C14 O2 156.2(5)
C2 C13 C14 O2 -96.4(7)
N4 C13 C14 C1 -91.6(7)
C2 C13 C14 C1 15.8(7)
O1 C1 C14 O2 -82.0(9)
N1 C1 C14 O2 100.5(6)
O1 C1 C14 C13 160.9(7)
N1 C1 C14 C13 -16.5(8)
N1 C15 C16 C17 178.8(5)
C20 C15 C16 C17 0.0
C15 C16 C17 C18 0.0
C16 C17 C18 C19 0.0
C17 C18 C19 C20 0.0
C18 C19 C20 C15 0.0
C18 C19 C20 C21 176.4(5)
N1 C15 C20 C19 -178.9(5)
C16 C15 C20 C19 0.0
N1 C15 C20 C21 4.2(5)
C16 C15 C20 C21 -176.8(5)
C2 C3 C21 C20 51.5(6)
C4 C3 C21 C20 162.3(5)
C19 C20 C21 C3 129.9(4)
C15 C20 C21 C3 -53.5(6)
C27 C22 C23 C24 0.0
N3 C22 C23 C24 179.0(4)
C22 C23 C24 C25 0.0
C23 C24 C25 C26 0.0
C24 C25 C26 C27 0.0
C25 C26 C27 C22 0.0
C25 C26 C27 C28 -180.0(5)
C23 C22 C27 C26 0.0
N3 C22 C27 C26 -179.0(4)
C23 C22 C27 C28 180.0(5)
N3 C22 C27 C28 1.0(5)
C26 C27 C28 C11 -171.5(4)
C22 C27 C28 C11 8.6(7)
O3 C11 C28 C27 -150.0(5)
C10 C11 C28 C27 -33.8(7)
C6 C11 C28 C27 89.3(7)
O2 C29 C30 C31 -174.8(6)
C34 C29 C30 C31 0.0
C29 C30 C31 C32 0.0
C30 C31 C32 C33 0.0
C31 C32 C33 C34 0.0
C32 C33 C34 C29 0.0
O2 C29 C34 C33 175.2(5)
C30 C29 C34 C33 0.0
C40 C35 C36 C37 3.2(11)
N4 C35 C36 C37 178.9(6)
C35 C36 C37 C38 -0.7(12)
C36 C37 C38 C39 2.9(14)
C36 C37 C38 O7 179.0(7)
C37 C38 C39 C40 -7.4(14)
O7 C38 C39 C40 176.9(7)
C36 C35 C40 C39 -7.5(10)
N4 C35 C40 C39 176.5(6)
C38 C39 C40 C35 9.5(11)
C47 C42 C43 C44 0.0
O4 C42 C43 C44 -175.1(4)
C42 C43 C44 C45 0.0
C43 C44 C45 C46 0.0
C44 C45 C46 C47 0.0
C45 C46 C47 C42 0.0
C43 C42 C47 C46 0.0
O4 C42 C47 C46 175.6(4)
N2 C48 C49 C50 179.6(7)
C53 C48 C49 C50 -6.2(11)
C48 C49 C50 C51 6.9(12)
C49 C50 C51 C52 -5.3(14)
C49 C50 C51 O6 -179.4(7)
C50 C51 C52 C53 3.1(13)
O6 C51 C52 C53 176.7(8)
N2 C48 C53 C52 178.4(7)
C49 C48 C53 C52 4.1(11)
C51 C52 C53 C48 -2.4(12)
O1 C1 N1 C15 -8.8(11)
C14 C1 N1 C15 168.7(6)
O1 C1 N1 C2 -166.9(7)
C14 C1 N1 C2 10.6(8)
C16 C15 N1 C1 67.3(7)
C20 C15 N1 C1 -113.8(6)
C16 C15 N1 C2 -135.3(5)
C20 C15 N1 C2 43.6(6)
C13 C2 N1 C1 -0.5(7)
C3 C2 N1 C1 117.9(6)
C13 C2 N1 C15 -159.8(5)
C3 C2 N1 C15 -41.4(8)
C53 C48 N2 C7 -7.5(10)
C49 C48 N2 C7 166.7(6)
C53 C48 N2 C6 149.9(6)
C49 C48 N2 C6 -35.9(10)
C8 C7 N2 C48 -78.8(7)
C10 C7 N2 C48 173.3(6)
C8 C7 N2 C6 121.8(6)
C10 C7 N2 C6 13.9(7)
C5 C6 N2 C48 -44.2(9)
C12 C6 N2 C48 85.0(8)
C11 C6 N2 C48 -152.5(6)
C5 C6 N2 C7 114.1(6)
C12 C6 N2 C7 -116.7(6)
C11 C6 N2 C7 5.8(7)
O5 C9 N3 C10 -179.4(7)
C8 C9 N3 C10 -1.0(8)
O5 C9 N3 C22 -6.1(12)
C8 C9 N3 C22 172.4(5)
C11 C10 N3 C9 128.4(7)
C7 C10 N3 C9 15.4(7)
C11 C10 N3 C22 -45.6(7)
C7 C10 N3 C22 -158.7(5)
C23 C22 N3 C9 25.7(8)
C27 C22 N3 C9 -155.2(6)
C23 C22 N3 C10 -161.0(4)
C27 C22 N3 C10 18.1(6)
C5 C4 N4 C35 42.0(8)
O3 C4 N4 C35 -75.5(7)
C3 C4 N4 C35 176.4(5)
C5 C4 N4 C13 178.8(6)
O3 C4 N4 C13 61.3(6)
C3 C4 N4 C13 -46.8(6)
C36 C35 N4 C4 85.2(8)
C40 C35 N4 C4 -99.1(7)
C36 C35 N4 C13 -47.2(9)
C40 C35 N4 C13 128.5(6)
C14 C13 N4 C4 151.1(6)
C2 C13 N4 C4 40.3(6)
C14 C13 N4 C35 -72.3(7)
C2 C13 N4 C35 176.9(5)
C30 C29 O2 C14 -28.0(7)
C34 C29 O2 C14 157.0(5)
C13 C14 O2 C29 -69.7(8)
C1 C14 O2 C29 176.8(6)
C28 C11 O3 C4 -113.1(6)
C10 C11 O3 C4 127.3(5)
C6 C11 O3 C4 16.5(6)
N4 C4 O3 C11 132.0(5)
C5 C4 O3 C11 5.0(7)
C3 C4 O3 C11 -121.1(5)
C43 C42 O4 C8 -47.0(6)
C47 C42 O4 C8 137.6(4)
C7 C8 O4 C42 -142.7(5)
C9 C8 O4 C42 99.9(7)
C50 C51 O6 C54 171.6(9)
C52 C51 O6 C54 -2.5(13)
C37 C38 O7 C41 -176.0(7)
C39 C38 O7 C41 0.2(12)

loop_
_platon_squeeze_void_nr
_platon_squeeze_void_average_x
_platon_squeeze_void_average_y
_platon_squeeze_void_average_z
_platon_squeeze_void_volume
_platon_squeeze_void_count_electrons
_platon_squeeze_void_content
1 0.010 0.670 0.250 929 281 ' '
2 -0.127 0.602 0.750 929 281 ' '
